data_8104864
loop_
_publ_author_name
'Hosten, Eric C.'
'Betz, Richard'

_publ_section_title
;
 The crystal structure of 4-chloro-N-(2-phenoxyphenyl)benzamide,
 C19H14ClNO2
;
_journal_issue 2
_journal_name_full 'Zeitschrift f\"ur Kristallographie - New Crystal Structures'
_journal_page_first 479
_journal_page_last 481
_journal_paper_doi 10.1515/ncrs-2020-0567
_journal_volume 236
_journal_year 2021
_chemical_formula_moiety 'C19 H14 Cl N O2'
_chemical_formula_sum 'C19 H14 Cl N O2'
_chemical_formula_weight 323.76
_chemical_name_common
;
<i>para</i>-chlorobenz-<i>ortho</i>-phenoxyanilide
;
_chemical_name_systematic
;
<i>para</i>-chlorobenz-<i>ortho</i>-phenoxyanilide
;
_space_group_crystal_system monoclinic
_space_group_IT_number 14
_space_group_name_Hall '-P 2ybc'
_space_group_name_H-M_alt 'P 1 21/c 1'
_atom_sites_solution_hydrogens mixed
_atom_sites_solution_primary SHELXS
_atom_sites_solution_secondary difmap
_cell_angle_alpha 90
_cell_angle_beta 99.417(9)
_cell_angle_gamma 90
_cell_formula_units_Z 4
_cell_length_a 19.328(4)
_cell_length_b 7.1086(12)
_cell_length_c 11.627(2)
_cell_measurement_reflns_used 7022
_cell_measurement_temperature 200(2)
_cell_measurement_theta_max 28.52
_cell_measurement_theta_min 3.06
_cell_volume 1576.0(5)
_computing_cell_refinement 'SAINT [1]'
_computing_data_collection 'APEX2 [1]'
_computing_data_reduction 'SAINT [1]'
_computing_molecular_graphics 'ORTEP3 [3], Mercury [4]'
_computing_publication_material 'SHELXL-97 [2], PLATON [5]'
_computing_structure_refinement 'SHELXL-97 [2]'
_computing_structure_solution 'SHELXS-97 [2]'
_diffrn_ambient_temperature 200(2)
_diffrn_measured_fraction_theta_full 0.991
_diffrn_measured_fraction_theta_max 0.991
_diffrn_measurement_device_type 'Bruker APEX-II CCD'
_diffrn_measurement_method '\f and \w scans'
_diffrn_radiation_monochromator graphite
_diffrn_radiation_type MoK\a
_diffrn_radiation_wavelength 0.71073
_diffrn_reflns_av_R_equivalents 0.0354
_diffrn_reflns_av_sigmaI/netI 0.0341
_diffrn_reflns_Laue_measured_fraction_full 0.991
_diffrn_reflns_Laue_measured_fraction_max 0.991
_diffrn_reflns_limit_h_max 25
_diffrn_reflns_limit_h_min -24
_diffrn_reflns_limit_k_max 9
_diffrn_reflns_limit_k_min -9
_diffrn_reflns_limit_l_max 15
_diffrn_reflns_limit_l_min -15
_diffrn_reflns_number 13015
_diffrn_reflns_point_group_measured_fraction_full 0.991
_diffrn_reflns_point_group_measured_fraction_max 0.991
_diffrn_reflns_theta_full 25.242
_diffrn_reflns_theta_max 27.997
_diffrn_reflns_theta_min 3.058
_exptl_absorpt_coefficient_mu 0.251
_exptl_absorpt_correction_T_max 1.0000
_exptl_absorpt_correction_T_min 0.7808
_exptl_absorpt_correction_type numerical
_exptl_absorpt_process_details
;                                                              
SADABS (Bruker, 2008) 
;
_exptl_crystal_colour colourless
_exptl_crystal_density_diffrn 1.365
_exptl_crystal_description platelet
_exptl_crystal_F_000 672
_exptl_crystal_size_max 0.548
_exptl_crystal_size_mid 0.347
_exptl_crystal_size_min 0.19
_refine_diff_density_max 0.379
_refine_diff_density_min -0.381
_refine_diff_density_rms 0.051
_refine_ls_extinction_coef .
_refine_ls_extinction_method none
_refine_ls_goodness_of_fit_ref 1.062
_refine_ls_hydrogen_treatment mixed
_refine_ls_matrix_type full
_refine_ls_number_parameters 212
_refine_ls_number_reflns 3770
_refine_ls_number_restraints 0
_refine_ls_restrained_S_all 1.062
_refine_ls_R_factor_all 0.0771
_refine_ls_R_factor_gt 0.0582
_refine_ls_shift/su_max 0.000
_refine_ls_shift/su_mean 0.000
_refine_ls_structure_factor_coef Fsqd
_refine_ls_weighting_details 'w=1/[\s^2^(Fo^2^)+(0.0595P)^2^+1.0824P] where P=(Fo^2^+2Fc^2^)/3'
_refine_ls_weighting_scheme calc
_refine_ls_wR_factor_gt 0.1451
_refine_ls_wR_factor_ref 0.1615
_reflns_Friedel_coverage 0.000
_reflns_Friedel_fraction_full .
_reflns_Friedel_fraction_max .
_reflns_number_gt 2858
_reflns_number_total 3770
_reflns_threshold_expression 'I > 2\s(I)'
_cod_data_source_file suppl_j_ncrs-2020-0567_suppl.cif
_cod_data_source_block g
_cod_original_sg_symbol_H-M 'P 21/c'
_cod_database_code 8104864
_shelx_space_group_comment
;
The symmetry employed for this shelxl refinement is uniquely defined
by the following loop, which should always be used as a source of
symmetry information in preference to the above space-group names.
They are only intended as comments.
;
_iucr_geom_bonds_special_details
;                                                              
<i>C<i>~g~(1) is the centroid of carbon atoms C31..C36.    

<i>C<i>~g~(2) is the centroid of carbon atoms C11..C16.              
;

loop_
_space_group_symop_operation_xyz
'x, y, z'
'-x, y+1/2, -z+1/2'
'-x, -y, -z'
'x, -y-1/2, z-1/2'

loop_
_atom_site_label
_atom_site_type_symbol
_atom_site_fract_x
_atom_site_fract_y
_atom_site_fract_z
_atom_site_U_iso_or_equiv
_atom_site_adp_type
_atom_site_occupancy
_atom_site_site_symmetry_order
_atom_site_calc_flag
_atom_site_refinement_flags_posn
_atom_site_refinement_flags_adp
_atom_site_refinement_flags_occupancy
_atom_site_disorder_assembly
_atom_site_disorder_group
Cl1 Cl 0.46244(4) 1.46598(13) 0.17349(7) 0.0816(3) Uani 1 1 d . . . . .
O1 O 0.32530(12) 0.6944(3) -0.09961(15) 0.0801(7) Uani 1 1 d . . . . .
O2 O 0.19251(7) 0.5693(2) 0.20847(11) 0.0412(3) Uani 1 1 d . . . . .
N1 N 0.28227(10) 0.6558(3) 0.06720(16) 0.0440(4) Uani 1 1 d . . . . .
H71 H 0.2814(15) 0.703(4) 0.132(3) 0.065(8) Uiso 1 1 d . . . . .
C1 C 0.32097(12) 0.7488(3) -0.00174(18) 0.0459(5) Uani 1 1 d . . . . .
C11 C 0.35632(10) 0.9240(3) 0.04752(17) 0.0409(5) Uani 1 1 d . . . . .
C12 C 0.39947(12) 1.0151(4) -0.0184(2) 0.0498(6) Uani 1 1 d . . . . .
H12 H 0.406531 0.962345 -0.090642 0.060 Uiso 1 1 calc R U . . .
C13 C 0.43245(12) 1.1815(4) 0.0193(2) 0.0544(6) Uani 1 1 d . . . . .
H13 H 0.462208 1.242865 -0.026397 0.065 Uiso 1 1 calc R U . . .
C14 C 0.42163(12) 1.2575(4) 0.1240(2) 0.0504(5) Uani 1 1 d . . . . .
C15 C 0.37939(13) 1.1685(4) 0.19100(18) 0.0539(6) Uani 1 1 d . . . . .
H15 H 0.372326 1.221815 0.263098 0.065 Uiso 1 1 calc R U . . .
C16 C 0.34737(13) 1.0020(4) 0.15346(17) 0.0500(6) Uani 1 1 d . . . . .
H16 H 0.318746 0.939589 0.200580 0.060 Uiso 1 1 calc R U . . .
C21 C 0.24551(11) 0.4866(3) 0.04544(16) 0.0388(4) Uani 1 1 d . . . . .
C22 C 0.19852(11) 0.4426(3) 0.12019(17) 0.0397(4) Uani 1 1 d . . . . .
C23 C 0.16224(13) 0.2760(3) 0.1115(2) 0.0541(6) Uani 1 1 d . . . . .
H23 H 0.131500 0.247119 0.164947 0.065 Uiso 1 1 calc R U . . .
C24 C 0.17083(14) 0.1508(4) 0.0243(2) 0.0610(7) Uani 1 1 d . . . . .
H24 H 0.145826 0.035167 0.017048 0.073 Uiso 1 1 calc R U . . .
C25 C 0.21555(14) 0.1939(4) -0.0517(2) 0.0590(7) Uani 1 1 d . . . . .
H25 H 0.220746 0.107722 -0.112195 0.071 Uiso 1 1 calc R U . . .
C26 C 0.25325(13) 0.3593(3) -0.04265(19) 0.0504(5) Uani 1 1 d . . . . .
H26 H 0.284250 0.386321 -0.096016 0.060 Uiso 1 1 calc R U . . .
C31 C 0.13385(10) 0.6838(3) 0.19547(15) 0.0359(4) Uani 1 1 d . . . . .
C32 C 0.13213(13) 0.8108(3) 0.28485(17) 0.0478(5) Uani 1 1 d . . . . .
H32 H 0.169210 0.814671 0.349461 0.057 Uiso 1 1 calc R U . . .
C33 C 0.07635(16) 0.9309(4) 0.2792(2) 0.0584(6) Uani 1 1 d . . . . .
H33 H 0.075132 1.019235 0.340148 0.070 Uiso 1 1 calc R U . . .
C34 C 0.02188(15) 0.9258(4) 0.1864(2) 0.0583(6) Uani 1 1 d . . . . .
H34 H -0.016877 1.008849 0.183681 0.070 Uiso 1 1 calc R U . . .
C35 C 0.02442(13) 0.7985(4) 0.0975(2) 0.0521(6) Uani 1 1 d . . . . .
H35 H -0.012803 0.794624 0.033083 0.063 Uiso 1 1 calc R U . . .
C36 C 0.08020(11) 0.6771(3) 0.10094(17) 0.0417(5) Uani 1 1 d . . . . .
H36 H 0.081816 0.590120 0.039401 0.050 Uiso 1 1 calc R U . . .

loop_
_atom_site_aniso_label
_atom_site_aniso_U_11
_atom_site_aniso_U_22
_atom_site_aniso_U_33
_atom_site_aniso_U_23
_atom_site_aniso_U_13
_atom_site_aniso_U_12
Cl1 0.0882(6) 0.0831(6) 0.0729(5) -0.0004(4) 0.0116(4) -0.0396(4)
O1 0.1057(16) 0.1010(16) 0.0404(9) -0.0166(10) 0.0321(10) -0.0343(13)
O2 0.0473(8) 0.0455(8) 0.0302(6) -0.0022(6) 0.0048(5) -0.0002(6)
N1 0.0561(11) 0.0432(10) 0.0354(9) -0.0017(8) 0.0156(8) -0.0012(8)
C1 0.0496(11) 0.0554(13) 0.0340(10) 0.0036(9) 0.0106(8) 0.0021(10)
C11 0.0394(10) 0.0525(12) 0.0313(9) 0.0073(9) 0.0070(7) 0.0019(9)
C12 0.0487(12) 0.0608(14) 0.0437(11) 0.0093(10) 0.0188(9) 0.0044(10)
C13 0.0480(12) 0.0655(16) 0.0533(13) 0.0159(12) 0.0185(10) -0.0054(11)
C14 0.0454(11) 0.0571(14) 0.0462(11) 0.0129(10) 0.0003(9) -0.0078(10)
C15 0.0604(14) 0.0692(16) 0.0313(10) 0.0017(10) 0.0053(9) -0.0162(12)
C16 0.0560(13) 0.0674(15) 0.0274(9) 0.0058(9) 0.0093(8) -0.0163(11)
C21 0.0465(11) 0.0362(10) 0.0322(9) 0.0018(8) 0.0018(8) 0.0063(8)
C22 0.0454(11) 0.0380(11) 0.0338(9) 0.0020(8) 0.0006(8) 0.0027(8)
C23 0.0571(13) 0.0441(13) 0.0588(14) 0.0019(11) 0.0031(11) -0.0046(10)
C24 0.0645(15) 0.0386(13) 0.0726(17) -0.0042(11) -0.0105(13) -0.0014(11)
C25 0.0728(16) 0.0443(13) 0.0518(13) -0.0132(11) -0.0142(12) 0.0167(12)
C26 0.0617(14) 0.0498(13) 0.0384(11) -0.0028(9) 0.0045(9) 0.0163(11)
C31 0.0452(10) 0.0362(10) 0.0279(8) 0.0054(7) 0.0107(7) -0.0047(8)
C32 0.0695(14) 0.0426(12) 0.0306(9) -0.0013(8) 0.0065(9) -0.0020(10)
C33 0.0914(19) 0.0465(13) 0.0406(11) -0.0033(10) 0.0208(12) 0.0105(12)
C34 0.0701(16) 0.0507(14) 0.0584(14) 0.0093(11) 0.0235(12) 0.0153(12)
C35 0.0528(13) 0.0552(14) 0.0468(12) 0.0067(10) 0.0037(10) 0.0021(11)
C36 0.0499(11) 0.0438(11) 0.0315(9) -0.0004(8) 0.0064(8) -0.0029(9)

loop_
_atom_type_symbol
_atom_type_description
_atom_type_scat_dispersion_real
_atom_type_scat_dispersion_imag
_atom_type_scat_source
C C 0.0033 0.0016 'International Tables Vol C Tables 4.2.6.8 and 6.1.1.4'
H H 0.0000 0.0000 'International Tables Vol C Tables 4.2.6.8 and 6.1.1.4'
Cl Cl 0.1484 0.1585 'International Tables Vol C Tables 4.2.6.8 and 6.1.1.4'
N N 0.0061 0.0033 'International Tables Vol C Tables 4.2.6.8 and 6.1.1.4'
O O 0.0106 0.0060 'International Tables Vol C Tables 4.2.6.8 and 6.1.1.4'

loop_
_geom_angle_atom_site_label_1
_geom_angle_atom_site_label_2
_geom_angle_atom_site_label_3
_geom_angle
_geom_angle_site_symmetry_1
_geom_angle_site_symmetry_3
C31 O2 C22 117.92(15) . .
C1 N1 C21 128.74(19) . .
C1 N1 H71 116(2) . .
C21 N1 H71 115(2) . .
O1 C1 N1 121.8(2) . .
O1 C1 C11 121.8(2) . .
N1 C1 C11 116.33(18) . .
C12 C11 C16 118.6(2) . .
C12 C11 C1 117.33(19) . .
C16 C11 C1 124.05(18) . .
C13 C12 C11 121.0(2) . .
C13 C12 H12 119.5 . .
C11 C12 H12 119.5 . .
C14 C13 C12 119.1(2) . .
C14 C13 H13 120.4 . .
C12 C13 H13 120.4 . .
C15 C14 C13 120.7(2) . .
C15 C14 Cl1 119.1(2) . .
C13 C14 Cl1 120.12(18) . .
C14 C15 C16 119.8(2) . .
C14 C15 H15 120.1 . .
C16 C15 H15 120.1 . .
C15 C16 C11 120.8(2) . .
C15 C16 H16 119.6 . .
C11 C16 H16 119.6 . .
C22 C21 C26 118.2(2) . .
C22 C21 N1 116.40(17) . .
C26 C21 N1 125.4(2) . .
C23 C22 O2 120.83(19) . .
C23 C22 C21 121.7(2) . .
O2 C22 C21 117.33(18) . .
C22 C23 C24 119.3(2) . .
C22 C23 H23 120.3 . .
C24 C23 H23 120.3 . .
C25 C24 C23 119.7(2) . .
C25 C24 H24 120.2 . .
C23 C24 H24 120.2 . .
C24 C25 C26 121.6(2) . .
C24 C25 H25 119.2 . .
C26 C25 H25 119.2 . .
C25 C26 C21 119.4(2) . .
C25 C26 H26 120.3 . .
C21 C26 H26 120.3 . .
C32 C31 C36 120.9(2) . .
C32 C31 O2 114.98(18) . .
C36 C31 O2 124.14(18) . .
C33 C32 C31 119.2(2) . .
C33 C32 H32 120.4 . .
C31 C32 H32 120.4 . .
C32 C33 C34 121.1(2) . .
C32 C33 H33 119.5 . .
C34 C33 H33 119.5 . .
C33 C34 C35 119.1(2) . .
C33 C34 H34 120.4 . .
C35 C34 H34 120.4 . .
C36 C35 C34 120.8(2) . .
C36 C35 H35 119.6 . .
C34 C35 H35 119.6 . .
C35 C36 C31 118.9(2) . .
C35 C36 H36 120.5 . .
C31 C36 H36 120.5 . .

loop_
_geom_bond_atom_site_label_1
_geom_bond_atom_site_label_2
_geom_bond_distance
_geom_bond_site_symmetry_2
Cl1 C14 1.732(3) .
O1 C1 1.218(3) .
O2 C31 1.384(2) .
O2 C22 1.385(2) .
N1 C1 1.355(3) .
N1 C21 1.399(3) .
N1 H71 0.83(3) .
C1 C11 1.489(3) .
C11 C12 1.382(3) .
C11 C16 1.387(3) .
C12 C13 1.381(3) .
C12 H12 0.9500 .
C13 C14 1.379(3) .
C13 H13 0.9500 .
C14 C15 1.372(3) .
C15 C16 1.373(3) .
C15 H15 0.9500 .
C16 H16 0.9500 .
C21 C22 1.391(3) .
C21 C26 1.393(3) .
C22 C23 1.372(3) .
C23 C24 1.379(4) .
C23 H23 0.9500 .
C24 C25 1.368(4) .
C24 H24 0.9500 .
C25 C26 1.379(4) .
C25 H25 0.9500 .
C26 H26 0.9500 .
C31 C32 1.381(3) .
C31 C36 1.383(3) .
C32 C33 1.369(3) .
C32 H32 0.9500 .
C33 C34 1.379(4) .
C33 H33 0.9500 .
C34 C35 1.381(4) .
C34 H34 0.9500 .
C35 C36 1.376(3) .
C35 H35 0.9500 .
C36 H36 0.9500 .

loop_
_geom_hbond_atom_site_label_D
_geom_hbond_atom_site_label_H
_geom_hbond_atom_site_label_A
_geom_hbond_distance_DH
_geom_hbond_distance_HA
_geom_hbond_distance_DA
_geom_hbond_angle_DHA
_geom_hbond_site_symmetry_A
C16 H16 O1 0.95 2.49 3.283(3) 140.3 4_576
C25 H25 O2 0.95 2.42 3.327(3) 159.5 4_565
C34 H34 <i>C<i>~g~(1) 0.95 2.92 3.732(3) 144 2_555
C14 Cl1 <i>C<i>~g~(2) 1.732(3) 3.7661(15) 5.128(3) 134.31(9) 2_655

loop_
_geom_torsion_atom_site_label_1
_geom_torsion_atom_site_label_2
_geom_torsion_atom_site_label_3
_geom_torsion_atom_site_label_4
_geom_torsion
_geom_torsion_site_symmetry_1
_geom_torsion_site_symmetry_2
_geom_torsion_site_symmetry_3
_geom_torsion_site_symmetry_4
C21 N1 C1 O1 3.7(4) . . . .
C21 N1 C1 C11 -177.88(19) . . . .
O1 C1 C11 C12 -5.4(3) . . . .
N1 C1 C11 C12 176.2(2) . . . .
O1 C1 C11 C16 173.2(2) . . . .
N1 C1 C11 C16 -5.1(3) . . . .
C16 C11 C12 C13 -0.8(3) . . . .
C1 C11 C12 C13 177.9(2) . . . .
C11 C12 C13 C14 -0.3(4) . . . .
C12 C13 C14 C15 0.8(4) . . . .
C12 C13 C14 Cl1 179.90(18) . . . .
C13 C14 C15 C16 -0.1(4) . . . .
Cl1 C14 C15 C16 -179.25(19) . . . .
C14 C15 C16 C11 -1.0(4) . . . .
C12 C11 C16 C15 1.4(3) . . . .
C1 C11 C16 C15 -177.2(2) . . . .
C1 N1 C21 C22 -167.1(2) . . . .
C1 N1 C21 C26 14.2(4) . . . .
C31 O2 C22 C23 -79.3(2) . . . .
C31 O2 C22 C21 104.1(2) . . . .
C26 C21 C22 C23 2.4(3) . . . .
N1 C21 C22 C23 -176.5(2) . . . .
C26 C21 C22 O2 178.86(18) . . . .
N1 C21 C22 O2 0.0(3) . . . .
O2 C22 C23 C24 -178.3(2) . . . .
C21 C22 C23 C24 -1.9(3) . . . .
C22 C23 C24 C25 0.3(4) . . . .
C23 C24 C25 C26 0.8(4) . . . .
C24 C25 C26 C21 -0.4(3) . . . .
C22 C21 C26 C25 -1.2(3) . . . .
N1 C21 C26 C25 177.5(2) . . . .
C22 O2 C31 C32 -178.10(17) . . . .
C22 O2 C31 C36 1.3(3) . . . .
C36 C31 C32 C33 0.1(3) . . . .
O2 C31 C32 C33 179.5(2) . . . .
C31 C32 C33 C34 0.5(4) . . . .
C32 C33 C34 C35 -0.7(4) . . . .
C33 C34 C35 C36 0.3(4) . . . .
C34 C35 C36 C31 0.3(3) . . . .
C32 C31 C36 C35 -0.5(3) . . . .
O2 C31 C36 C35 -179.87(19) . . . .
